data_2008284
loop_
_publ_author_name
'S. Selladurai'
'R. Chandrasekaran'
'L. Govindasamy'
'P. Murugan'
'V. T. Ramakrishnan'

_publ_section_title
;
 2-[3-(Pyrrolidin-1-yl)cyclohex-2-en-1-ylidene]propanedinitrile
;
_journal_issue 3
_journal_name_full 'Acta Crystallographica Section C'
_journal_page_first 401
_journal_page_last 403
_journal_paper_doi 10.1107/S0108270198009627
_journal_volume 55
_journal_year 1999
_chemical_formula_sum 'C13 H15 N3'
_chemical_formula_weight 213.28
_chemical_melting_point 225
_chemical_name_systematic
;
 ?
;
_space_group_IT_number 14
_symmetry_cell_setting monoclinic
_symmetry_space_group_name_Hall '-P 2yn'
_symmetry_space_group_name_H-M 'P 1 21/n 1'
_audit_creation_method SHELXL
_cell_angle_alpha 90.0
_cell_angle_beta 92.20(3)
_cell_angle_gamma 90.0
_cell_formula_units_Z 4
_cell_length_a 7.1180(10)
_cell_length_b 20.8940(10)
_cell_length_c 7.768(2)
_cell_measurement_reflns_used 25
_cell_measurement_temperature 293(2)
_cell_measurement_theta_max 11
_cell_measurement_theta_min 5
_cell_volume 1154.4(3)
_computing_cell_refinement SDP
_computing_data_collection 'SDP (Frenz, 1989)'
_computing_data_reduction SDP
_computing_molecular_graphics ZORTEP
_computing_publication_material 'SHELXL93, PARST (Nardelli, 1995)'
_computing_structure_refinement SHELXL93
_computing_structure_solution 'SHELXS86 (Sheldrick, 1990)'
_diffrn_ambient_temperature 293(2)
_diffrn_measurement_device 'Enraf-Nonius CAD-4'
_diffrn_measurement_method \w-2\q
_diffrn_radiation_monochromator graphite
_diffrn_radiation_source 'fine-focus sealed tube'
_diffrn_radiation_type CuK\a
_diffrn_radiation_wavelength 1.54180
_diffrn_reflns_av_R_equivalents 0.0538
_diffrn_reflns_av_sigmaI/netI 0.0168
_diffrn_reflns_limit_h_max 8
_diffrn_reflns_limit_h_min 0
_diffrn_reflns_limit_k_max 26
_diffrn_reflns_limit_k_min 0
_diffrn_reflns_limit_l_max 8
_diffrn_reflns_limit_l_min -9
_diffrn_reflns_number 2507
_diffrn_reflns_theta_max 75.53
_diffrn_reflns_theta_min 4.23
_diffrn_standards_decay_% <0.5
_diffrn_standards_interval_count 100
_diffrn_standards_interval_time 3600
_diffrn_standards_number 3
_exptl_absorpt_coefficient_mu 0.588
_exptl_absorpt_correction_type none
_exptl_crystal_colour Orange
_exptl_crystal_density_diffrn 1.227
_exptl_crystal_density_method 'not measured'
_exptl_crystal_description parallelepiped
_exptl_crystal_F_000 456
_exptl_crystal_size_max 0.51
_exptl_crystal_size_mid 0.44
_exptl_crystal_size_min 0.42
_refine_diff_density_max 0.256
_refine_diff_density_min -0.388
_refine_ls_extinction_coef 0.0258(3)
_refine_ls_extinction_method 'SHELXL93 (Sheldrick, 1993)'
_refine_ls_goodness_of_fit_all 0.994
_refine_ls_goodness_of_fit_obs 1.013
_refine_ls_hydrogen_treatment constr
_refine_ls_matrix_type full
_refine_ls_number_parameters 146
_refine_ls_number_reflns 2330
_refine_ls_number_restraints 0
_refine_ls_restrained_S_all 1.073
_refine_ls_restrained_S_obs 1.013
_refine_ls_R_factor_all 0.0629
_refine_ls_R_factor_obs 0.0590
_refine_ls_shift/esd_max 0.000
_refine_ls_shift/esd_mean 0.000
_refine_ls_structure_factor_coef Fsqd
_refine_ls_weighting_details 'w = 1/[\s^2^(Fo^2^)+(0.1000P)^2^+0.4176P] where P=(Fo^2^+2Fc^2^)/3'
_refine_ls_weighting_scheme calc
_refine_ls_wR_factor_all 0.1881
_refine_ls_wR_factor_obs 0.1720
_reflns_number_observed 2193
_reflns_number_total 2341
_reflns_observed_criterion >2sigma(I)
_cod_data_source_file os1029.cif
_cod_data_source_block pyrr22
_cod_depositor_comments
;
The following automatic conversions were performed:

'_refine_ls_weighting_scheme' value 'calc w =
1/[\s^2^(Fo^2^)+(0.1000P)^2^+0.4176P] where P=(Fo^2^+2Fc^2^)/3' was
changed to 'calc'. New tag '_refine_ls_weighting_details' was
created. The value of the new tag was set to 'w =
1/[\s^2^(Fo^2^)+(0.1000P)^2^+0.4176P] where P=(Fo^2^+2Fc^2^)/3'.

Automatic conversion script
Id: cif_fix_values 3143 2015-03-26 13:38:13Z robertas 
;
_cod_original_sg_symbol_H-M 'P 21/n'
_cod_database_code 2008284
_cod_database_fobs_code 2008284

loop_
_symmetry_equiv_pos_as_xyz
'x, y, z'
'-x+1/2, y+1/2, -z+1/2'
'-x, -y, -z'
'x-1/2, -y-1/2, z-1/2'

loop_
_atom_site_aniso_label
_atom_site_aniso_U_11
_atom_site_aniso_U_22
_atom_site_aniso_U_33
_atom_site_aniso_U_12
_atom_site_aniso_U_13
_atom_site_aniso_U_23
N1 0.0586(11) 0.0682(11) 0.0881(14) 0.0094(8) 0.0001(9) 0.0028(9)
N2 0.0944(15) 0.0570(11) 0.0803(13) -0.0180(10) 0.0034(11) -0.0175(9)
N3 0.0448(8) 0.0398(7) 0.0459(8) 0.0002(5) -0.0014(5) -0.0021(5)
C1 0.0423(8) 0.0434(8) 0.0345(8) -0.0045(6) 0.0041(6) 0.0018(6)
C2 0.0363(7) 0.0433(8) 0.0403(8) -0.0006(6) -0.0022(6) 0.0001(6)
C3 0.0409(8) 0.0428(8) 0.0341(8) -0.0006(6) 0.0002(6) 0.0014(6)
C4 0.0434(9) 0.0548(10) 0.0560(10) 0.0073(7) -0.0059(7) -0.0052(8)
C5 0.0363(8) 0.0681(12) 0.0597(11) -0.0020(7) -0.0015(7) -0.0100(9)
C6 0.0424(9) 0.0552(10) 0.0448(9) -0.0072(7) -0.0012(7) -0.0053(7)
C7 0.0508(9) 0.0421(8) 0.0418(9) -0.0049(6) 0.0058(7) -0.0004(6)
C8 0.0575(11) 0.0416(9) 0.0531(10) 0.0018(7) 0.0075(8) 0.0012(7)
C9 0.0645(11) 0.0451(9) 0.0516(10) -0.0063(8) 0.0084(8) -0.0020(7)
C10 0.0717(13) 0.0399(9) 0.0668(12) 0.0071(8) -0.0042(9) -0.0047(8)
C11 0.097(2) 0.0467(13) 0.187(4) -0.0049(12) -0.032(2) -0.023(2)
C12 0.074(2) 0.068(2) 0.181(3) -0.0168(13) -0.006(2) -0.049(2)
C13 0.0453(9) 0.0535(10) 0.0654(12) -0.0066(7) -0.0034(8) -0.0084(8)

loop_
_atom_site_label
_atom_site_fract_x
_atom_site_fract_y
_atom_site_fract_z
_atom_site_U_iso_or_equiv
_atom_site_thermal_displace_type
_atom_site_calc_flag
_atom_site_refinement_flags
_atom_site_occupancy
_atom_site_disorder_group
_atom_site_type_symbol
N1 -0.3552(3) 0.60232(9) 0.6940(3) 0.0717(5) Uani d . 1 . N
N2 0.1498(3) 0.67533(9) 0.9657(3) 0.0772(6) Uani d . 1 . N
N3 -0.0324(2) 0.36130(6) 0.6287(2) 0.0436(4) Uani d . 1 . N
C1 0.0705(2) 0.52269(7) 0.7863(2) 0.0400(4) Uani d . 1 . C
C2 -0.0220(2) 0.47115(7) 0.7079(2) 0.0401(4) Uani d . 1 . C
H2 -0.1449(2) 0.47673(7) 0.6657(2) 0.048 Uiso calc R 1 . H
C3 0.0624(2) 0.41144(7) 0.6901(2) 0.0393(4) Uani d . 1 . C
C4 0.2653(2) 0.40208(9) 0.7442(3) 0.0516(5) Uani d . 1 . C
H4A 0.3238(2) 0.37387(9) 0.6628(3) 0.062 Uiso calc R 1 . H
H4B 0.2729(2) 0.38164(9) 0.8564(3) 0.062 Uiso calc R 1 . H
C5 0.3720(2) 0.46493(10) 0.7532(3) 0.0548(5) Uani d . 1 . C
H5A 0.4957(2) 0.45782(10) 0.8064(3) 0.066 Uiso calc R 1 . H
H5B 0.3883(2) 0.48084(10) 0.6374(3) 0.066 Uiso calc R 1 . H
C6 0.2687(2) 0.51445(9) 0.8557(2) 0.0476(4) Uani d . 1 . C
H6A 0.2674(2) 0.50125(9) 0.9753(2) 0.057 Uiso calc R 1 . H
H6B 0.3343(2) 0.55506(9) 0.8507(2) 0.057 Uiso calc R 1 . H
C7 -0.0164(2) 0.58220(8) 0.8079(2) 0.0448(4) Uani d . 1 . C
C8 -0.2044(3) 0.59362(8) 0.7454(2) 0.0506(4) Uani d . 1 . C
C9 0.0762(3) 0.63358(9) 0.8948(2) 0.0536(5) Uani d . 1 . C
C10 0.0458(3) 0.29645(9) 0.6092(3) 0.0596(5) Uani d . 1 . C
H10A 0.0925(3) 0.27971(9) 0.7192(3) 0.072 Uiso calc R 1 . H
H10B 0.1472(3) 0.29644(9) 0.5292(3) 0.072 Uiso calc R 1 . H
C11 -0.1179(4) 0.25822(12) 0.5402(6) 0.1111(13) Uani d . 1 . C
H11A -0.1000(4) 0.24756(12) 0.4204(6) 0.133 Uiso calc R 1 . H
H11B -0.1269(4) 0.21862(12) 0.6045(6) 0.133 Uiso calc R 1 . H
C12 -0.2837(4) 0.29351(13) 0.5541(6) 0.1081(12) Uani d . 1 . C
H12A -0.3559(4) 0.27667(13) 0.6473(6) 0.130 Uiso calc R 1 . H
H12B -0.3596(4) 0.29003(13) 0.4481(6) 0.130 Uiso calc R 1 . H
C13 -0.2358(3) 0.36199(9) 0.5883(3) 0.0549(5) Uani d . 1 . C
H13A -0.2651(3) 0.38819(9) 0.4877(3) 0.066 Uiso calc R 1 . H
H13B -0.3040(3) 0.37834(9) 0.6846(3) 0.066 Uiso calc R 1 . H

loop_
_atom_type_symbol
_atom_type_description
_atom_type_scat_dispersion_real
_atom_type_scat_dispersion_imag
_atom_type_scat_source
C C 0.0181 0.0091 'International Tables Vol C Tables 4.2.6.8 and 6.1.1.4'
H H 0.0000 0.0000 'International Tables Vol C Tables 4.2.6.8 and 6.1.1.4'
N N 0.0311 0.0180 'International Tables Vol C Tables 4.2.6.8 and 6.1.1.4'

loop_
_geom_angle_atom_site_label_1
_geom_angle_atom_site_label_2
_geom_angle_atom_site_label_3
_geom_angle
_geom_angle_publ_flag
C3 N3 C13 123.57(14) yes
C3 N3 C10 125.03(15) yes
C13 N3 C10 111.11(14) yes
C2 C1 C7 122.41(15) ?
C2 C1 C6 119.41(14) ?
C7 C1 C6 118.15(14) ?
C1 C2 C3 122.57(14) ?
C1 C2 H2 118.71(9) ?
C3 C2 H2 118.71(9) ?
N3 C3 C2 121.88(14) yes
N3 C3 C4 117.97(14) yes
C2 C3 C4 120.14(14) ?
C3 C4 C5 112.00(14) ?
C3 C4 H4A 109.21(9) ?
C5 C4 H4A 109.21(10) ?
C3 C4 H4B 109.21(10) ?
C5 C4 H4B 109.21(11) ?
H4A C4 H4B 107.9 ?
C6 C5 C4 111.32(15) ?
C6 C5 H5A 109.37(9) ?
C4 C5 H5A 109.37(10) ?
C6 C5 H5B 109.37(11) ?
C4 C5 H5B 109.37(11) ?
H5A C5 H5B 108.0 ?
C1 C6 C5 111.01(13) ?
C1 C6 H6A 109.43(9) ?
C5 C6 H6A 109.43(11) ?
C1 C6 H6B 109.43(9) ?
C5 C6 H6B 109.43(10) ?
H6A C6 H6B 108.0 ?
C1 C7 C9 122.0(2) ?
C1 C7 C8 121.34(15) ?
C9 C7 C8 116.7(2) ?
N1 C8 C7 179.3(2) yes
N2 C9 C7 179.4(2) yes
N3 C10 C11 103.6(2) yes
N3 C10 H10A 111.04(10) ?
C11 C10 H10A 111.0(2) ?
N3 C10 H10B 111.04(10) ?
C11 C10 H10B 111.0(2) ?
H10A C10 H10B 109.0 ?
C12 C11 C10 109.8(2) ?
C12 C11 H11A 109.7(3) ?
C10 C11 H11A 109.7(2) ?
C12 C11 H11B 109.7(2) ?
C10 C11 H11B 109.7(2) ?
H11A C11 H11B 108.2 ?
C11 C12 C13 109.3(2) ?
C11 C12 H12A 109.8(3) ?
C13 C12 H12A 109.8(2) ?
C11 C12 H12B 109.8(2) ?
C13 C12 H12B 109.8(2) ?
H12A C12 H12B 108.3 ?
N3 C13 C12 104.2(2) yes
N3 C13 H13A 110.92(10) ?
C12 C13 H13A 110.9(2) ?
N3 C13 H13B 110.92(10) ?
C12 C13 H13B 110.9(2) ?
H13A C13 H13B 108.9 ?

loop_
_geom_bond_atom_site_label_1
_geom_bond_atom_site_label_2
_geom_bond_site_symmetry_2
_geom_bond_distance
_geom_bond_publ_flag
N1 C8 . 1.146(3) yes
N2 C9 . 1.147(3) yes
N3 C3 . 1.325(2) ?
N3 C13 . 1.469(2) yes
N3 C10 . 1.475(2) yes
C1 C2 . 1.390(2) yes
C1 C7 . 1.401(2) yes
C1 C6 . 1.501(2) yes
C2 C3 . 1.394(2) yes
C2 H2 . 0.93 ?
C3 C4 . 1.501(2) yes
C4 C5 . 1.517(3) yes
C4 H4A . 0.97 ?
C4 H4B . 0.97 ?
C5 C6 . 1.513(2) yes
C5 H5A . 0.97 ?
C5 H5B . 0.97 ?
C6 H6A . 0.97 ?
C6 H6B . 0.97 ?
C7 C9 . 1.417(2) yes
C7 C8 . 1.426(3) yes
C10 C11 . 1.495(3) yes
C10 H10A . 0.97 ?
C10 H10B . 0.97 ?
C11 C12 . 1.399(4) yes
C11 H11A . 0.97 ?
C11 H11B . 0.97 ?
C12 C13 . 1.493(3) yes
C12 H12A . 0.97 ?
C12 H12B . 0.97 ?
C13 H13A . 0.97 ?
C13 H13B . 0.97 ?

loop_
_geom_torsion_atom_site_label_1
_geom_torsion_atom_site_label_2
_geom_torsion_atom_site_label_3
_geom_torsion_atom_site_label_4
_geom_torsion
_geom_torsion_publ_flag
C7 C1 C2 C3 -178.36(14) ?
C6 C1 C2 C3 -0.2(2) ?
C13 N3 C3 C2 -5.5(2) ?
C10 N3 C3 C2 -178.7(2) yes
C13 N3 C3 C4 173.3(2) yes
C10 N3 C3 C4 0.1(2) ?
C1 C2 C3 N3 174.04(15) yes
C1 C2 C3 C4 -4.7(2) ?
N3 C3 C4 C5 160.57(15) yes
C2 C3 C4 C5 -20.6(2) ?
C3 C4 C5 C6 49.6(2) ?
C2 C1 C6 C5 29.9(2) ?
C7 C1 C6 C5 -151.9(2) ?
C4 C5 C6 C1 -54.1(2) ?
C2 C1 C7 C9 177.1(2) yes
C6 C1 C7 C9 -1.1(2) yes
C2 C1 C7 C8 -1.8(2) yes
C6 C1 C7 C8 179.9(15) yes
C1 C7 C8 N1 -25.7(17) yes
C9 C7 C8 N1 155.3(16) ?
C1 C7 C9 N2 -145.5(2) yes
C8 C7 C9 N2 33.5(2) ?
C3 N3 C10 C11 178.5(2) ?
C13 N3 C10 C11 4.6(3) ?
N3 C10 C11 C12 -11.9(4) ?
C10 C11 C12 C13 14.9(5) yes
C3 N3 C13 C12 -170.3(2) ?
C10 N3 C13 C12 3.7(3) ?
C11 C12 C13 N3 -11.4(4) ?

loop_
_cod_related_entry_id
_cod_related_entry_database
_cod_related_entry_code
1 ChemSpider 21105672
